data_9013307
loop_
_publ_author_name
'Hughes, J. M.'
'Wise, W. S.'
'Gunter, M. E.'
'Morton, J. P.'
'Rakovan, J.'

_publ_section_title
;
 Lasalite, Na2Mg2[V10O28]*20H2O, a new decavanadate mineral species from the
 Vanadium Queen mine, La Sal District, Utah: Description, atomic arrangement,
 and relationship to the pascoite group of minerals
;
_journal_name_full 'The Canadian Mineralogist'
_journal_page_first 1365
_journal_page_last 1372
_journal_paper_doi 10.3749/canmin.46.5.1365
_journal_volume 46
_journal_year 2008
_chemical_compound_source 'Vanadium Queen mine, La Sal District, Utah'
_chemical_formula_structural Na2Mg2(V10O28)*20H2O
_chemical_formula_sum 'H40 Mg2 Na2 O48 V10'
_chemical_name_mineral Lasalite
_space_group_IT_number 15
_symmetry_space_group_name_Hall '-C 2yc'
_symmetry_space_group_name_H-M 'C 1 2/c 1'
_cell_angle_alpha 90
_cell_angle_beta 118.284
_cell_angle_gamma 90
_cell_length_a 23.9019
_cell_length_b 10.9993
_cell_length_c 17.0504
_cell_formula_units_Z 4
_cell_volume 3947.440
_database_code_amcsd 0006198
_exptl_crystal_density_diffrn 2.376
_cod_depositor_comments
;

2024-05-16
Z value and formula fixed to values more according to usual
chemical conventions.                 miguel
;
_cod_original_cell_volume 3947.439
_cod_original_formula_sum 'Na Mg V5 O24 H20'
_cod_database_code 9013307

loop_
_space_group_symop_operation_xyz
x,y,z
1/2+x,1/2+y,z
x,-y,1/2+z
1/2+x,1/2-y,1/2+z
-x,y,1/2-z
1/2-x,1/2+y,1/2-z
-x,-y,-z
1/2-x,1/2-y,-z

loop_
_atom_site_label
_atom_site_fract_x
_atom_site_fract_y
_atom_site_fract_z
_atom_site_U_iso_or_equiv
Na 0.19432 -0.17951 0.03761 0.04970
Mg 0.11242 0.59615 0.59125 0.01950
V1 0.01182 0.08649 0.85253 0.01374
V2 -0.07282 -0.11481 0.71499 0.01598
V3 0.07181 0.29236 0.78316 0.01658
V4 0.13263 0.08738 0.71936 0.01731
V5 0.15564 0.09083 0.91195 0.01845
O1 -0.04289 0.08873 0.88829 0.01840
O2 0.08380 0.08685 0.94487 0.01850
O3 -0.00967 -0.08342 0.67228 0.01510
O4 0.00969 0.25823 0.82766 0.01530
O5 -0.06272 0.08728 0.72167 0.01450
O6 -0.07332 -0.26098 0.71410 0.02580
O7 -0.13774 -0.07787 0.60724 0.01960
O8 -0.11641 -0.07713 0.77623 0.01880
O9 0.13689 0.25559 0.89341 0.01990
O10 0.11612 0.25431 0.72347 0.01870
O11 0.17222 0.08862 0.66527 0.02580
O12 0.19171 0.08930 0.83800 0.02030
O13 0.07163 0.43782 0.78232 0.02710
O14 0.21463 0.08846 0.01063 0.02950
O15 0.11247 0.40968 0.59659 0.02800
O16 0.04133 0.40772 0.96382 0.02770
O17 0.17730 0.59206 0.54119 0.02670
O18 0.17826 0.59226 0.72130 0.03420
O19 0.03719 0.60329 0.62597 0.02990
O20 0.11564 0.21806 0.09537 0.03590
O21 0.26202 -0.29234 0.16608 0.04280
O22 -0.05898 -0.21698 0.52068 0.04460
O23 0.18925 -0.35920 0.95033 0.06040
O24 0.23209 0.62491 0.29829 0.03880
H15A 0.11260 0.37300 0.63400 0.05000
H15B 0.09960 0.37200 0.55800 0.05000
H16A 0.03180 0.36300 0.92900 0.05000
H16B 0.02130 0.46100 0.94100 0.05000
H17A 0.20950 0.59400 0.57200 0.05000
H17B 0.17170 0.63300 0.50100 0.05000
H18A 0.19410 0.64300 0.75000 0.05000
H18B 0.19520 0.53600 0.74400 0.05000
H19A 0.04560 0.60000 0.67500 0.05000
H19B 0.01880 0.65700 0.60700 0.05000
H20A 0.11450 0.18500 0.13100 0.05000
H20B 0.10390 0.18000 0.05400 0.05000
H21A 0.28530 -0.33600 0.16800 0.05000
H21B 0.25380 -0.31800 0.20400 0.05000
H22A -0.04810 -0.18700 0.49000 0.05000
H22B -0.04690 -0.18100 0.56200 0.05000
H23A 0.18610 -0.42900 0.96800 0.05000
H23B 0.16290 -0.35700 0.91200 0.05000
H24A 0.25860 0.62700 0.35100 0.05000
H24B 0.20670 0.66100 0.29500 0.05000

loop_
_cod_related_entry_id
_cod_related_entry_database
_cod_related_entry_code
1 AMCSD 0006198
